data_7226807
loop_
_publ_author_name
'Hou, Xiaomin'
'Tang, Sifu'

_publ_section_title
;
 Four new silver phosphonates constructed from semi-rigid phosphonate
 ligands: syntheses, structures and properties
;
_journal_name_full 'RSC Adv.'
_journal_paper_doi 10.1039/C6RA21382K
_journal_year 2016
_chemical_formula_sum 'C35 H40 Ag2 N4 O10 P3'
_chemical_formula_weight 985.36
_chemical_name_systematic
;
 ?
;
_space_group_crystal_system triclinic
_space_group_IT_number 2
_space_group_name_Hall '-P 1'
_space_group_name_H-M_alt 'P -1'
_symmetry_space_group_name_Hall '-P 1'
_symmetry_space_group_name_H-M 'P -1'
_atom_sites_solution_hydrogens mixed
_audit_creation_method SHELXL-2013
_audit_update_record
;
2016-08-12 deposited with the CCDC.
2016-10-17 downloaded from the CCDC.
;
_cell_angle_alpha 97.139(2)
_cell_angle_beta 103.613(2)
_cell_angle_gamma 99.718(2)
_cell_formula_units_Z 2
_cell_length_a 10.4999(7)
_cell_length_b 12.1860(8)
_cell_length_c 15.1329(9)
_cell_measurement_reflns_used 14209
_cell_measurement_temperature 289(2)
_cell_measurement_theta_max 25.00
_cell_measurement_theta_min 3.035
_cell_volume 1827.5(2)
_computing_cell_refinement 'Bruker XSCANS'
_computing_data_collection 'Bruker XSCANS'
_computing_data_reduction 'Bruker SHELXTL'
_computing_molecular_graphics 'Bruker SHELXTL'
_computing_publication_material 'Bruker SHELXTL'
_computing_structure_refinement 'SHELXL-2013 (Sheldrick, 2013)'
_computing_structure_solution 'Bruker SHELXTL'
_diffrn_ambient_temperature 289(2)
_diffrn_measured_fraction_theta_full 0.955
_diffrn_measured_fraction_theta_max 0.981
_diffrn_measurement_device_type 'Bruker P4'
_diffrn_measurement_method '\w scans'
_diffrn_radiation_type MoK\a
_diffrn_radiation_wavelength 0.71073
_diffrn_reflns_av_R_equivalents 0.0289
_diffrn_reflns_av_unetI/netI 0.0401
_diffrn_reflns_Laue_measured_fraction_full 0.955
_diffrn_reflns_Laue_measured_fraction_max 0.981
_diffrn_reflns_limit_h_max 11
_diffrn_reflns_limit_h_min -12
_diffrn_reflns_limit_k_max 14
_diffrn_reflns_limit_k_min -14
_diffrn_reflns_limit_l_max 17
_diffrn_reflns_limit_l_min -17
_diffrn_reflns_number 14209
_diffrn_reflns_point_group_measured_fraction_full 0.955
_diffrn_reflns_point_group_measured_fraction_max 0.981
_diffrn_reflns_theta_full 25.242
_diffrn_reflns_theta_max 25.000
_diffrn_reflns_theta_min 3.035
_exptl_absorpt_coefficient_mu 1.267
_exptl_absorpt_correction_T_max 0.927
_exptl_absorpt_correction_T_min 0.913
_exptl_absorpt_correction_type multi-scan
_exptl_crystal_colour colorless
_exptl_crystal_density_diffrn 1.791
_exptl_crystal_description prism
_exptl_crystal_F_000 994
_exptl_crystal_size_max 0.23
_exptl_crystal_size_mid 0.06
_exptl_crystal_size_min 0.06
_refine_diff_density_max 1.385
_refine_diff_density_min -1.323
_refine_diff_density_rms 0.090
_refine_ls_extinction_method none
_refine_ls_goodness_of_fit_ref 1.030
_refine_ls_hydrogen_treatment constr
_refine_ls_matrix_type full
_refine_ls_number_parameters 490
_refine_ls_number_reflns 6327
_refine_ls_number_restraints 0
_refine_ls_restrained_S_all 1.030
_refine_ls_R_factor_all 0.0747
_refine_ls_R_factor_gt 0.0458
_refine_ls_shift/su_max 0.000
_refine_ls_shift/su_mean 0.000
_refine_ls_structure_factor_coef Fsqd
_refine_ls_weighting_details
;
 w=1/[\s^2^(Fo^2^)+(0.0401P)^2^+5.3700P]
 where P=(Fo^2^+2Fc^2^)/3
;
_refine_ls_weighting_scheme calc
_refine_ls_wR_factor_gt 0.0999
_refine_ls_wR_factor_ref 0.1157
_reflns_Friedel_coverage 0.000
_reflns_number_gt 4471
_reflns_number_total 6327
_reflns_threshold_expression 'I > 2\s(I)'
_cod_data_source_file c6ra21382k2.cif
_cod_data_source_block 4
_cod_database_code 7226807
_shelx_space_group_comment
;
The symmetry employed for this shelxl refinement is uniquely defined
by the following loop, which should always be used as a source of
symmetry information in preference to the above space-group names.
They are only intended as comments.
;
_shelxl_version_number 2013-2

loop_
_space_group_symop_operation_xyz
'x, y, z'
'-x, -y, -z'

loop_
_atom_site_label
_atom_site_type_symbol
_atom_site_fract_x
_atom_site_fract_y
_atom_site_fract_z
_atom_site_U_iso_or_equiv
_atom_site_adp_type
_atom_site_occupancy
_atom_site_site_symmetry_order
_atom_site_calc_flag
_atom_site_refinement_flags_posn
_atom_site_refinement_flags_adp
Ag1 Ag 0.66646(6) 0.06826(4) 0.11353(4) 0.06541(19) Uani 1 1 d . .
Ag2 Ag 0.77062(5) 0.27916(4) 0.27710(3) 0.05431(16) Uani 1 1 d . .
N1 N 0.7585(4) -0.0340(4) 0.2096(3) 0.0378(10) Uani 1 1 d . .
N2 N 1.1129(4) -0.2093(3) 0.6101(3) 0.0343(10) Uani 1 1 d . .
N3 N 0.5609(4) 0.1606(4) 0.0143(3) 0.0380(10) Uani 1 1 d . .
N4 N 0.3177(4) 0.5975(4) -0.2008(3) 0.0389(10) Uani 1 1 d . .
O1 O 1.0969(4) 0.1623(3) 0.1863(3) 0.0564(11) Uani 1 1 d . .
H1B H 1.1764 0.1828 0.1890 0.085 Uiso 1 1 calc R U
O2 O 0.8796(4) 0.1982(4) 0.0975(3) 0.0665(13) Uani 1 1 d . .
O3 O 1.0217(4) 0.3431(3) 0.2283(3) 0.0541(11) Uani 1 1 d . .
H3A H 1.0977 0.3816 0.2484 0.081 Uiso 1 1 calc R U
O4 O 0.4656(4) 0.5721(3) 0.3967(3) 0.0475(10) Uani 1 1 d . .
H4A H 0.5190 0.5800 0.4473 0.071 Uiso 1 1 calc R U
O5 O 0.3541(4) 0.3973(3) 0.4437(3) 0.0458(9) Uani 1 1 d . .
O6 O 0.2450(4) 0.4695(4) 0.2993(3) 0.0572(11) Uani 1 1 d . .
O7 O 0.3366(4) 0.1939(4) 0.2061(3) 0.0569(12) Uani 1 1 d . .
O8 O 0.5469(4) 0.1213(4) 0.2658(3) 0.0678(14) Uani 1 1 d . .
O9 O 0.4950(5) 0.2754(4) 0.3592(3) 0.0671(13) Uani 1 1 d . .
H9B H 0.4344 0.2990 0.3761 0.101 Uiso 1 1 calc R U
P1 P 1.01951(13) 0.25028(12) 0.14876(10) 0.0360(3) Uani 1 1 d . .
P2 P 0.32881(15) 0.49682(12) 0.39731(9) 0.0381(3) Uani 1 1 d . .
P3 P 0.43221(14) 0.16021(14) 0.28270(11) 0.0438(4) Uani 1 1 d . .
C1 C 0.6967(6) -0.0746(5) 0.2693(4) 0.0478(14) Uani 1 1 d . .
H1A H 0.6056 -0.0758 0.2593 0.057 Uiso 1 1 calc R U
C2 C 0.7597(6) -0.1148(5) 0.3448(4) 0.0463(14) Uani 1 1 d . .
H2A H 0.7111 -0.1425 0.3843 0.056 Uiso 1 1 calc R U
C3 C 0.8945(5) -0.1142(4) 0.3626(3) 0.0305(11) Uani 1 1 d . .
C4 C 0.9696(5) -0.1471(4) 0.4489(3) 0.0286(11) Uani 1 1 d . .
C5 C 0.9056(5) -0.2055(4) 0.5046(3) 0.0370(12) Uani 1 1 d . .
H5A H 0.8127 -0.2255 0.4887 0.044 Uiso 1 1 calc R U
C6 C 0.9787(6) -0.2340(4) 0.5832(4) 0.0396(13) Uani 1 1 d . .
H6A H 0.9328 -0.2724 0.6196 0.048 Uiso 1 1 calc R U
C7 C 1.1757(5) -0.1529(4) 0.5572(4) 0.0382(12) Uani 1 1 d . .
H7A H 1.2688 -0.1340 0.5748 0.046 Uiso 1 1 calc R U
C8 C 1.1090(5) -0.1215(4) 0.4778(4) 0.0389(13) Uani 1 1 d . .
H8A H 1.1574 -0.0828 0.4430 0.047 Uiso 1 1 calc R U
C9 C 0.9572(6) -0.0771(5) 0.2985(4) 0.0481(15) Uani 1 1 d . .
H9A H 1.0473 -0.0782 0.3052 0.058 Uiso 1 1 calc R U
C10 C 0.8860(6) -0.0381(5) 0.2238(4) 0.0514(16) Uani 1 1 d . .
H10A H 0.9307 -0.0134 0.1814 0.062 Uiso 1 1 calc R U
C11 C 0.6180(7) 0.2095(6) -0.0438(5) 0.064(2) Uani 1 1 d . .
H11A H 0.6955 0.1882 -0.0530 0.077 Uiso 1 1 calc R U
C12 C 0.5712(6) 0.2895(6) -0.0914(4) 0.0568(18) Uani 1 1 d . .
H12A H 0.6151 0.3188 -0.1327 0.068 Uiso 1 1 calc R U
C13 C 0.4594(5) 0.3262(4) -0.0781(3) 0.0330(11) Uani 1 1 d . .
C14 C 0.4091(5) 0.4190(4) -0.1218(3) 0.0334(11) Uani 1 1 d . .
C15 C 0.4609(6) 0.4645(5) -0.1884(4) 0.0500(16) Uani 1 1 d . .
H15A H 0.5282 0.4360 -0.2080 0.060 Uiso 1 1 calc R U
C16 C 0.4137(6) 0.5512(5) -0.2255(4) 0.0520(16) Uani 1 1 d . .
H16A H 0.4504 0.5796 -0.2703 0.062 Uiso 1 1 calc R U
C17 C 0.2677(5) 0.5543(5) -0.1367(4) 0.0425(13) Uani 1 1 d . .
H17A H 0.2007 0.5846 -0.1182 0.051 Uiso 1 1 calc R U
C18 C 0.3099(5) 0.4676(5) -0.0966(4) 0.0416(13) Uani 1 1 d . .
H18A H 0.2715 0.4409 -0.0519 0.050 Uiso 1 1 calc R U
C19 C 0.3990(7) 0.2725(5) -0.0194(5) 0.0597(19) Uani 1 1 d . .
H19A H 0.3206 0.2910 -0.0094 0.072 Uiso 1 1 calc R U
C20 C 0.4513(7) 0.1928(5) 0.0244(4) 0.0552(17) Uani 1 1 d . .
H20A H 0.4068 0.1593 0.0637 0.066 Uiso 1 1 calc R U
C21 C 0.9420(7) 0.2801(5) -0.1173(4) 0.0535(16) Uani 1 1 d . .
H21A H 0.8752 0.2804 -0.1728 0.080 Uiso 1 1 calc R U
H21B H 0.9098 0.2212 -0.0865 0.080 Uiso 1 1 calc R U
H21C H 1.0225 0.2670 -0.1325 0.080 Uiso 1 1 calc R U
C22 C 0.9708(5) 0.3920(4) -0.0551(3) 0.0345(12) Uani 1 1 d . .
C23 C 1.0538(5) 0.4113(4) 0.0353(3) 0.0294(11) Uani 1 1 d . .
C24 C 1.1122(5) 0.3183(4) 0.0774(4) 0.0360(12) Uani 1 1 d . .
H24A H 1.2030 0.3501 0.1143 0.043 Uiso 1 1 calc R U
H24B H 1.1170 0.2616 0.0280 0.043 Uiso 1 1 calc R U
C25 C 1.0800(5) 0.5181(4) 0.0872(3) 0.0346(12) Uani 1 1 d . .
H25A H 1.1348 0.5305 0.1471 0.041 Uiso 1 1 calc R U
C26 C -0.0067(6) 0.6000(5) 0.3337(4) 0.0450(14) Uani 1 1 d . .
H26A H 0.0611 0.6678 0.3466 0.068 Uiso 1 1 calc R U
H26B H -0.0933 0.6180 0.3133 0.068 Uiso 1 1 calc R U
H26C H 0.0075 0.5472 0.2862 0.068 Uiso 1 1 calc R U
C27 C 0.0006(6) 0.5486(4) 0.4200(3) 0.0369(12) Uani 1 1 d . .
C28 C 0.1224(5) 0.5417(4) 0.4797(3) 0.0357(12) Uani 1 1 d . .
C29 C 0.2570(6) 0.5881(4) 0.4648(4) 0.0420(13) Uani 1 1 d . .
H29A H 0.3201 0.6138 0.5249 0.050 Uiso 1 1 calc R U
H29B H 0.2490 0.6542 0.4357 0.050 Uiso 1 1 calc R U
C30 C 0.1172(5) 0.4934(4) 0.5582(3) 0.0332(11) Uani 1 1 d . .
H30A H 0.1977 0.4892 0.5982 0.040 Uiso 1 1 calc R U
C31 C 0.3767(6) -0.1637(5) 0.3315(4) 0.0508(15) Uani 1 1 d . .
H31A H 0.4118 -0.2311 0.3377 0.076 Uiso 1 1 calc R U
H31B H 0.3964 -0.1342 0.2792 0.076 Uiso 1 1 calc R U
H31C H 0.2815 -0.1813 0.3229 0.076 Uiso 1 1 calc R U
C32 C 0.4400(5) -0.0773(4) 0.4171(3) 0.0348(12) Uani 1 1 d . .
C33 C 0.4207(5) 0.0340(4) 0.4237(3) 0.0328(11) Uani 1 1 d . .
C34 C 0.3375(5) 0.0763(5) 0.3442(4) 0.0404(13) Uani 1 1 d . .
H34A H 0.2807 0.1209 0.3678 0.049 Uiso 1 1 calc R U
H34B H 0.2795 0.0116 0.3010 0.049 Uiso 1 1 calc R U
C35 C 0.4807(5) 0.1084(4) 0.5060(4) 0.0362(12) Uani 1 1 d . .
H35A H 0.4676 0.1823 0.5101 0.043 Uiso 1 1 calc R U
O1W O 0.1602(12) 0.0072(7) 0.0283(7) 0.220(6) Uani 1 1 d . .
H1W H 0.0943 0.0278 -0.0050 0.265 Uiso 1 1 d R U
H2W H 0.1616 -0.0560 -0.0019 0.265 Uiso 1 1 d R U

loop_
_atom_site_aniso_label
_atom_site_aniso_U_11
_atom_site_aniso_U_22
_atom_site_aniso_U_33
_atom_site_aniso_U_23
_atom_site_aniso_U_13
_atom_site_aniso_U_12
Ag1 0.0699(4) 0.0524(3) 0.0626(3) 0.0336(3) -0.0142(3) 0.0087(3)
Ag2 0.0637(3) 0.0581(3) 0.0498(3) 0.0287(2) 0.0086(2) 0.0306(2)
N1 0.039(3) 0.037(2) 0.037(2) 0.017(2) 0.002(2) 0.008(2)
N2 0.041(3) 0.033(2) 0.030(2) 0.0098(19) 0.004(2) 0.013(2)
N3 0.034(3) 0.043(3) 0.036(2) 0.018(2) 0.002(2) 0.008(2)
N4 0.042(3) 0.041(2) 0.038(2) 0.017(2) 0.007(2) 0.015(2)
O1 0.040(2) 0.048(2) 0.084(3) 0.042(2) 0.005(2) 0.0106(19)
O2 0.030(2) 0.076(3) 0.083(3) 0.044(3) -0.009(2) -0.004(2)
O3 0.068(3) 0.062(3) 0.047(2) 0.023(2) 0.033(2) 0.018(2)
O4 0.046(2) 0.058(2) 0.046(2) 0.0187(19) 0.0194(19) 0.0134(19)
O5 0.044(2) 0.043(2) 0.049(2) 0.0091(18) 0.0081(19) 0.0091(18)
O6 0.062(3) 0.072(3) 0.032(2) 0.000(2) 0.0003(19) 0.024(2)
O7 0.052(3) 0.097(3) 0.043(2) 0.043(2) 0.018(2) 0.043(2)
O8 0.055(3) 0.099(4) 0.082(3) 0.056(3) 0.038(3) 0.046(3)
O9 0.069(3) 0.060(3) 0.076(3) 0.018(2) 0.026(3) 0.010(2)
P1 0.0253(7) 0.0426(8) 0.0416(8) 0.0239(6) 0.0047(6) 0.0047(6)
P2 0.0396(8) 0.0438(8) 0.0325(7) 0.0074(6) 0.0086(6) 0.0131(6)
P3 0.0314(8) 0.0621(10) 0.0512(9) 0.0372(8) 0.0151(7) 0.0196(7)
C1 0.037(3) 0.063(4) 0.049(3) 0.023(3) 0.009(3) 0.020(3)
C2 0.036(3) 0.065(4) 0.050(3) 0.030(3) 0.018(3) 0.017(3)
C3 0.034(3) 0.029(3) 0.029(3) 0.010(2) 0.007(2) 0.008(2)
C4 0.028(3) 0.030(3) 0.029(3) 0.008(2) 0.006(2) 0.009(2)
C5 0.031(3) 0.047(3) 0.038(3) 0.018(3) 0.011(2) 0.008(2)
C6 0.049(4) 0.039(3) 0.034(3) 0.014(2) 0.013(3) 0.009(3)
C7 0.029(3) 0.046(3) 0.040(3) 0.017(3) 0.003(2) 0.013(2)
C8 0.036(3) 0.046(3) 0.041(3) 0.020(3) 0.015(3) 0.012(3)
C9 0.029(3) 0.071(4) 0.052(4) 0.036(3) 0.013(3) 0.011(3)
C10 0.042(4) 0.066(4) 0.054(4) 0.039(3) 0.017(3) 0.007(3)
C11 0.053(4) 0.095(5) 0.076(5) 0.058(4) 0.033(4) 0.044(4)
C12 0.056(4) 0.080(4) 0.064(4) 0.049(4) 0.036(3) 0.038(4)
C13 0.030(3) 0.042(3) 0.029(3) 0.012(2) 0.007(2) 0.011(2)
C14 0.030(3) 0.041(3) 0.032(3) 0.013(2) 0.007(2) 0.011(2)
C15 0.058(4) 0.058(4) 0.057(4) 0.030(3) 0.037(3) 0.031(3)
C16 0.061(4) 0.058(4) 0.056(4) 0.036(3) 0.029(3) 0.027(3)
C17 0.031(3) 0.057(3) 0.047(3) 0.021(3) 0.012(3) 0.018(3)
C18 0.040(3) 0.054(3) 0.044(3) 0.024(3) 0.021(3) 0.021(3)
C19 0.061(4) 0.073(4) 0.081(5) 0.053(4) 0.049(4) 0.040(4)
C20 0.067(4) 0.062(4) 0.058(4) 0.037(3) 0.035(3) 0.025(3)
C21 0.070(4) 0.045(3) 0.040(3) 0.004(3) 0.007(3) 0.007(3)
C22 0.033(3) 0.038(3) 0.031(3) 0.009(2) 0.010(2) 0.000(2)
C23 0.024(3) 0.040(3) 0.028(3) 0.017(2) 0.010(2) 0.005(2)
C24 0.034(3) 0.044(3) 0.037(3) 0.017(2) 0.014(2) 0.015(2)
C25 0.035(3) 0.044(3) 0.023(3) 0.011(2) 0.005(2) 0.005(2)
C26 0.053(4) 0.045(3) 0.040(3) 0.009(3) 0.012(3) 0.015(3)
C27 0.045(3) 0.035(3) 0.031(3) 0.002(2) 0.011(2) 0.010(2)
C28 0.037(3) 0.033(3) 0.035(3) -0.001(2) 0.010(2) 0.006(2)
C29 0.042(3) 0.037(3) 0.045(3) 0.003(3) 0.011(3) 0.005(2)
C30 0.039(3) 0.030(3) 0.026(3) -0.003(2) 0.003(2) 0.010(2)
C31 0.059(4) 0.048(3) 0.037(3) 0.009(3) 0.006(3) -0.004(3)
C32 0.034(3) 0.040(3) 0.030(3) 0.011(2) 0.009(2) -0.001(2)
C33 0.024(3) 0.045(3) 0.031(3) 0.019(2) 0.007(2) 0.004(2)
C34 0.032(3) 0.053(3) 0.039(3) 0.019(3) 0.007(2) 0.011(3)
C35 0.039(3) 0.038(3) 0.037(3) 0.014(2) 0.017(2) 0.008(2)
O1W 0.304(13) 0.130(7) 0.224(10) -0.073(7) 0.169(10) -0.033(8)

loop_
_atom_type_symbol
_atom_type_description
_atom_type_scat_dispersion_real
_atom_type_scat_dispersion_imag
_atom_type_scat_source
C C 0.0033 0.0016 'International Tables Vol C Tables 4.2.6.8 and 6.1.1.4'
Ag Ag -0.8971 1.1015 'International Tables Vol C Tables 4.2.6.8 and 6.1.1.4'
N N 0.0061 0.0033 'International Tables Vol C Tables 4.2.6.8 and 6.1.1.4'
O O 0.0106 0.0060 'International Tables Vol C Tables 4.2.6.8 and 6.1.1.4'
P P 0.1023 0.0942 'International Tables Vol C Tables 4.2.6.8 and 6.1.1.4'
H H 0.0000 0.0000 'International Tables Vol C Tables 4.2.6.8 and 6.1.1.4'

loop_
_geom_angle_atom_site_label_1
_geom_angle_atom_site_label_2
_geom_angle_atom_site_label_3
_geom_angle
_geom_angle_site_symmetry_1
_geom_angle_site_symmetry_3
N1 Ag1 N3 175.73(16) . .
N1 Ag1 O2 99.97(15) . .
N3 Ag1 O2 84.01(14) . .
N1 Ag1 Ag2 87.99(12) . .
N3 Ag1 Ag2 94.92(12) . .
O2 Ag1 Ag2 68.68(12) . .
N4 Ag2 N2 160.02(16) 2_665 2_756
N4 Ag2 O8 100.94(15) 2_665 .
N2 Ag2 O8 90.80(14) 2_756 .
N4 Ag2 Ag1 97.04(12) 2_665 .
N2 Ag2 Ag1 102.88(11) 2_756 .
O8 Ag2 Ag1 58.77(10) . .
C10 N1 C1 116.4(4) . .
C10 N1 Ag1 121.3(3) . .
C1 N1 Ag1 120.9(4) . .
C7 N2 C6 116.9(4) . .
C7 N2 Ag2 119.7(3) . 2_756
C6 N2 Ag2 122.7(3) . 2_756
C20 N3 C11 115.3(5) . .
C20 N3 Ag1 120.6(4) . .
C11 N3 Ag1 122.2(4) . .
C17 N4 C16 116.3(4) . .
C17 N4 Ag2 122.2(3) . 2_665
C16 N4 Ag2 120.9(3) . 2_665
P1 O2 Ag1 141.7(3) . .
P3 O8 Ag2 118.0(3) . .
O2 P1 O1 111.9(2) . .
O2 P1 O3 110.0(3) . .
O1 P1 O3 110.1(2) . .
O2 P1 C24 112.3(3) . .
O1 P1 C24 106.3(2) . .
O3 P1 C24 106.1(2) . .
O6 P2 O5 116.1(2) . .
O6 P2 O4 106.5(2) . .
O5 P2 O4 109.8(2) . .
O6 P2 C29 109.6(3) . .
O5 P2 C29 109.9(2) . .
O4 P2 C29 104.1(2) . .
O8 P3 O7 119.7(2) . .
O8 P3 O9 104.3(3) . .
O7 P3 O9 105.2(3) . .
O8 P3 C34 115.9(3) . .
O7 P3 C34 108.5(2) . .
O9 P3 C34 100.9(3) . .
N1 C1 C2 123.7(5) . .
C1 C2 C3 120.2(5) . .
C9 C3 C2 116.1(5) . .
C9 C3 C4 122.0(5) . .
C2 C3 C4 121.9(4) . .
C5 C4 C8 115.8(4) . .
C5 C4 C3 122.5(4) . .
C8 C4 C3 121.7(4) . .
C6 C5 C4 120.4(5) . .
N2 C6 C5 123.2(5) . .
N2 C7 C8 123.0(5) . .
C7 C8 C4 120.6(5) . .
C3 C9 C10 119.9(5) . .
N1 C10 C9 123.6(5) . .
N3 C11 C12 124.7(5) . .
C11 C12 C13 119.8(5) . .
C12 C13 C19 114.8(5) . .
C12 C13 C14 122.8(5) . .
C19 C13 C14 122.4(5) . .
C15 C14 C18 115.6(5) . .
C15 C14 C13 122.2(4) . .
C18 C14 C13 122.2(4) . .
C16 C15 C14 120.4(5) . .
N4 C16 C15 123.6(5) . .
N4 C17 C18 123.3(5) . .
C17 C18 C14 120.8(5) . .
C20 C19 C13 121.5(5) . .
N3 C20 C19 123.7(5) . .
C25 C22 C23 117.9(5) 2_765 .
C25 C22 C21 120.2(5) 2_765 .
C23 C22 C21 121.8(5) . .
C25 C23 C22 118.4(4) . .
C25 C23 C24 119.6(4) . .
C22 C23 C24 122.0(5) . .
C23 C24 P1 114.7(3) . .
C23 C25 C22 123.7(5) . 2_765
C30 C27 C28 118.4(5) 2_566 .
C30 C27 C26 119.0(5) 2_566 .
C28 C27 C26 122.6(5) . .
C30 C28 C27 117.7(5) . .
C30 C28 C29 119.2(5) . .
C27 C28 C29 123.1(5) . .
C28 C29 P2 118.2(4) . .
C27 C30 C28 123.9(5) 2_566 .
C35 C32 C33 118.3(5) 2_656 .
C35 C32 C31 119.4(5) 2_656 .
C33 C32 C31 122.4(5) . .
C35 C33 C32 118.8(4) . .
C35 C33 C34 118.8(5) . .
C32 C33 C34 122.3(5) . .
C33 C34 P3 114.9(4) . .
C33 C35 C32 122.9(5) . 2_656

loop_
_geom_bond_atom_site_label_1
_geom_bond_atom_site_label_2
_geom_bond_distance
_geom_bond_site_symmetry_2
Ag1 N1 2.190(4) .
Ag1 N3 2.192(4) .
Ag1 O2 2.594(4) .
Ag1 Ag2 3.1819(8) .
Ag2 N4 2.202(4) 2_665
Ag2 N2 2.206(4) 2_756
Ag2 O8 2.730(5) .
N1 C10 1.315(7) .
N1 C1 1.327(7) .
N2 C7 1.335(6) .
N2 C6 1.341(7) .
N2 Ag2 2.206(4) 2_756
N3 C20 1.313(7) .
N3 C11 1.321(7) .
N4 C17 1.328(7) .
N4 C16 1.338(7) .
N4 Ag2 2.202(4) 2_665
O1 P1 1.536(4) .
O2 P1 1.479(4) .
O3 P1 1.539(4) .
O4 P2 1.572(4) .
O5 P2 1.505(4) .
O6 P2 1.500(4) .
O7 P3 1.493(4) .
O8 P3 1.431(4) .
O9 P3 1.634(5) .
P1 C24 1.802(5) .
P2 C29 1.792(5) .
P3 C34 1.797(5) .
C1 C2 1.370(7) .
C2 C3 1.376(7) .
C3 C9 1.375(7) .
C3 C4 1.497(6) .
C4 C5 1.386(7) .
C4 C8 1.394(7) .
C5 C6 1.373(7) .
C7 C8 1.374(7) .
C9 C10 1.384(7) .
C11 C12 1.371(7) .
C12 C13 1.373(7) .
C13 C19 1.375(7) .
C13 C14 1.490(6) .
C14 C15 1.383(7) .
C14 C18 1.385(7) .
C15 C16 1.368(7) .
C17 C18 1.369(7) .
C19 C20 1.362(8) .
C21 C22 1.499(7) .
C22 C25 1.389(7) 2_765
C22 C23 1.406(7) .
C23 C25 1.382(7) .
C23 C24 1.515(6) .
C25 C22 1.389(7) 2_765
C26 C27 1.510(7) .
C27 C30 1.386(7) 2_566
C27 C28 1.403(7) .
C28 C30 1.398(7) .
C28 C29 1.510(7) .
C30 C27 1.386(7) 2_566
C31 C32 1.499(7) .
C32 C35 1.397(7) 2_656
C32 C33 1.399(7) .
C33 C35 1.388(7) .
C33 C34 1.513(6) .
C35 C32 1.397(7) 2_656
